data_7042710
loop_
_publ_author_name
'van Dijkman, Thomas F.'
'de Bruijn, Hans M.'
'Brev\'e, Tobias G'
'van Meijeren, Bob'
'Siegler, Maxime A.'
'Bouwman, Elisabeth'

_publ_section_title
;
 Extremely bulky copper(I) complexes of [HB(3,5-{1-naphthyl}2pz)3]-- and
 [HB(3,5-{2-naphthyl}2pz)3]-- and their self-assembly on graphene.
;
_journal_name_full 'Dalton Trans.'
_journal_paper_doi 10.1039/C6DT04851J
_journal_year 2017
_chemical_absolute_configuration ad
_chemical_formula_moiety 'C47 H38 B Cu N6'
_chemical_formula_sum 'C47 H38 B Cu N6'
_chemical_formula_weight 761.18
_chemical_name_systematic '[Cu(TpPh2)(C2H4)]'
_space_group_crystal_system trigonal
_space_group_IT_number 161
_space_group_name_Hall 'R 3 -2"c'
_space_group_name_H-M_alt 'R 3 c :H'
_symmetry_space_group_name_Hall 'R 3 -2"c'
_symmetry_space_group_name_H-M 'R 3 c :H'
_atom_sites_solution_hydrogens mixed
_atom_sites_solution_primary direct
_atom_sites_solution_secondary difmap
_audit_creation_method SHELXL-2013
_audit_update_record
;
2016-12-23 deposited with the CCDC.
2017-04-17 downloaded from the CCDC.
;
_cell_angle_alpha 90
_cell_angle_beta 90
_cell_angle_gamma 120
_cell_formula_units_Z 6
_cell_length_a 16.1559(3)
_cell_length_b 16.1559(3)
_cell_length_c 25.6568(6)
_cell_measurement_reflns_used 8730
_cell_measurement_temperature 110(2)
_cell_measurement_theta_max 71.88
_cell_measurement_theta_min 3.56
_cell_volume 5799.6(2)
_computing_cell_refinement
;
CrysAlisPro, Agilent Technologies,
Version 1.171.36.28 (release 01-02-2013 CrysAlis171 .NET)
(compiled Feb  1 2013,16:14:44)
;
_computing_data_collection
;
CrysAlisPro, Agilent Technologies,
Version 1.171.36.28 (release 01-02-2013 CrysAlis171 .NET)
(compiled Feb  1 2013,16:14:44)
;
_computing_data_reduction
;
CrysAlisPro, Agilent Technologies,
Version 1.171.36.28 (release 01-02-2013 CrysAlis171 .NET)
(compiled Feb  1 2013,16:14:44)
;
_computing_molecular_graphics 'SHELXTL v6.10 (Sheldrick, 2008)'
_computing_publication_material 'SHELXTL v6.10 (Sheldrick, 2008)'
_computing_structure_refinement 'SHELXL-2013 (Sheldrick, 2013)'
_computing_structure_solution 'SHELXS-2013 (Sheldrick, 2013)'
_diffrn_ambient_temperature 110(2)
_diffrn_measured_fraction_theta_full 0.995
_diffrn_measured_fraction_theta_max 0.996
_diffrn_measurement_device_type 'SuperNova, Dual, Cu at zero, Atlas'
_diffrn_measurement_method '\w scans'
_diffrn_radiation_monochromator mirror
_diffrn_radiation_source 'SuperNova (Cu) X-ray Source'
_diffrn_radiation_type CuK\a
_diffrn_radiation_wavelength 1.54178
_diffrn_reflns_av_R_equivalents 0.0169
_diffrn_reflns_av_unetI/netI 0.0116
_diffrn_reflns_Laue_measured_fraction_full 0.995
_diffrn_reflns_Laue_measured_fraction_max 0.996
_diffrn_reflns_limit_h_max 19
_diffrn_reflns_limit_h_min -18
_diffrn_reflns_limit_k_max 14
_diffrn_reflns_limit_k_min -19
_diffrn_reflns_limit_l_max 29
_diffrn_reflns_limit_l_min -31
_diffrn_reflns_number 10907
_diffrn_reflns_point_group_measured_fraction_full 0.971
_diffrn_reflns_point_group_measured_fraction_max 0.968
_diffrn_reflns_theta_full 67.679
_diffrn_reflns_theta_max 71.887
_diffrn_reflns_theta_min 7.210
_exptl_absorpt_coefficient_mu 1.117
_exptl_absorpt_correction_T_max 0.817
_exptl_absorpt_correction_T_min 0.681
_exptl_absorpt_correction_type analytical
_exptl_absorpt_process_details
;
CrysAlisPro, Agilent Technologies,
Version 1.171.36.28 (release 01-02-2013 CrysAlis171 .NET)
(compiled Feb  1 2013,16:14:44)
Analytical numeric absorption correction using a multifaceted crystal
            model based on expressions derived by R.C. Clark & J.S. Reid.
(Clark, R. C. & Reid, J. S. (1995). Acta Cryst. A51, 887-897)
;
_exptl_crystal_colour colorless
_exptl_crystal_density_diffrn 1.308
_exptl_crystal_description block
_exptl_crystal_F_000 2376
_exptl_crystal_recrystallization_method 'Re-crystallisation from solvent: THF, Pentane'
_exptl_crystal_size_max 0.47
_exptl_crystal_size_mid 0.32
_exptl_crystal_size_min 0.23
_refine_diff_density_max 0.148
_refine_diff_density_min -0.307
_refine_diff_density_rms 0.030
_refine_ls_abs_structure_details
;
 Flack x determined using 1176 quotients [(I+)-(I-)]/[(I+)+(I-)]
 (Parsons and Flack (2004), Acta Cryst. A60, s61).
;
_refine_ls_abs_structure_Flack 0.012(7)
_refine_ls_extinction_method none
_refine_ls_goodness_of_fit_ref 1.055
_refine_ls_hydrogen_treatment mixed
_refine_ls_matrix_type full
_refine_ls_number_parameters 190
_refine_ls_number_reflns 2459
_refine_ls_number_restraints 27
_refine_ls_restrained_S_all 1.052
_refine_ls_R_factor_all 0.0201
_refine_ls_R_factor_gt 0.0200
_refine_ls_shift/su_max 0.001
_refine_ls_shift/su_mean 0.000
_refine_ls_structure_factor_coef Fsqd
_refine_ls_weighting_details
;
 w=1/[\s^2^(Fo^2^)+(0.0320P)^2^+3.2129P]
 where P=(Fo^2^+2Fc^2^)/3
;
_refine_ls_weighting_scheme calc
_refine_ls_wR_factor_gt 0.0534
_refine_ls_wR_factor_ref 0.0535
_reflns_Friedel_coverage 0.938
_reflns_Friedel_fraction_full 0.948
_reflns_Friedel_fraction_max 0.941
_reflns_number_gt 2452
_reflns_number_total 2459
_reflns_threshold_expression 'I > 2\s(I)'
_cod_data_source_file c6dt04851j2.cif
_cod_data_source_block xs0069a
_cod_original_cell_volume 5799.6(3)
_cod_database_code 7042710
_shelx_space_group_comment
;
The symmetry employed for this shelxl refinement is uniquely defined
by the following loop, which should always be used as a source of
symmetry information in preference to the above space-group names.
They are only intended as comments.
;
_shelxl_version_number 2013-2

loop_
_space_group_symop_operation_xyz
'x, y, z'
'-y, x-y, z'
'-x+y, -x, z'
'-x+y, y, z+1/2'
'x, x-y, z+1/2'
'-y, -x, z+1/2'
'x+2/3, y+1/3, z+1/3'
'-y+2/3, x-y+1/3, z+1/3'
'-x+y+2/3, -x+1/3, z+1/3'
'-x+y+2/3, y+1/3, z+5/6'
'x+2/3, x-y+1/3, z+5/6'
'-y+2/3, -x+1/3, z+5/6'
'x+1/3, y+2/3, z+2/3'
'-y+1/3, x-y+2/3, z+2/3'
'-x+y+1/3, -x+2/3, z+2/3'
'-x+y+1/3, y+2/3, z+7/6'
'x+1/3, x-y+2/3, z+7/6'
'-y+1/3, -x+2/3, z+7/6'

loop_
_atom_site_label
_atom_site_type_symbol
_atom_site_fract_x
_atom_site_fract_y
_atom_site_fract_z
_atom_site_U_iso_or_equiv
_atom_site_adp_type
_atom_site_occupancy
_atom_site_site_symmetry_order
_atom_site_calc_flag
_atom_site_refinement_flags_posn
_atom_site_refinement_flags_adp
_atom_site_refinement_flags_occupancy
_atom_site_disorder_assembly
_atom_site_disorder_group
Cu1 Cu 0.0000 1.0000 0.86185(2) 0.01970(13) Uani 1 3 d S T P . .
C1 C -0.0474(17) 1.0038(15) 0.7884(10) 0.022(3) Uani 0.3333 1 d D U P A -1
H11 H -0.038(5) 1.069(3) 0.785(4) 0.027 Uiso 0.3333 1 d D U P B -1
H12 H -0.113(4) 0.957(4) 0.789(3) 0.027 Uiso 0.3333 1 d D U P C -1
C2 C 0.0152(14) 0.9690(14) 0.7876(11) 0.026(3) Uani 0.3333 1 d D U P A -1
H21 H 0.082(3) 1.003(5) 0.779(3) 0.032 Uiso 0.3333 1 d D U P D -1
H22 H -0.006(6) 0.903(3) 0.796(3) 0.032 Uiso 0.3333 1 d D U P E -1
C13 C -0.13440(12) 0.78498(12) 0.90320(7) 0.0158(3) Uani 1 1 d . . . . .
C14 C -0.14887(13) 0.73959(13) 0.95153(7) 0.0182(4) Uani 1 1 d . . . . .
H14 H -0.1825 0.6728 0.9582 0.022 Uiso 1 1 calc R U . . .
C15 C -0.10376(13) 0.81270(13) 0.98749(7) 0.0164(4) Uani 1 1 d . . . . .
C131 C -0.17523(12) 0.74007(12) 0.85244(7) 0.0165(3) Uani 1 1 d . . . . .
C132 C -0.23123(13) 0.76761(13) 0.82418(8) 0.0201(4) Uani 1 1 d . . . . .
H132 H -0.2399 0.8181 0.8366 0.024 Uiso 1 1 calc R U . . .
C133 C -0.27434(14) 0.72171(14) 0.77801(8) 0.0240(4) Uani 1 1 d . . . . .
H133 H -0.3125 0.7407 0.7590 0.029 Uiso 1 1 calc R U . . .
C134 C -0.26183(14) 0.64838(13) 0.75962(7) 0.0229(4) Uani 1 1 d . . . . .
H134 H -0.2915 0.6170 0.7280 0.028 Uiso 1 1 calc R U . . .
C135 C -0.20624(15) 0.62054(14) 0.78711(8) 0.0241(4) Uani 1 1 d . . . . .
H135 H -0.1975 0.5702 0.7743 0.029 Uiso 1 1 calc R U . . .
C136 C -0.16293(13) 0.66616(14) 0.83364(8) 0.0202(4) Uani 1 1 d . . . . .
H136 H -0.1249 0.6468 0.8525 0.024 Uiso 1 1 calc R U . . .
C151 C -0.09920(12) 0.80522(14) 1.04461(8) 0.0177(4) Uani 1 1 d . . . . .
C152 C -0.12542(13) 0.85568(13) 1.07855(7) 0.0203(4) Uani 1 1 d . . . . .
H152 H -0.1467 0.8966 1.0649 0.024 Uiso 1 1 calc R U . . .
C153 C -0.12061(15) 0.84642(14) 1.13226(8) 0.0271(4) Uani 1 1 d . . . . .
H153 H -0.1377 0.8817 1.1551 0.033 Uiso 1 1 calc R U . . .
C154 C -0.09105(16) 0.78608(17) 1.15248(8) 0.0306(5) Uani 1 1 d . . . . .
H154 H -0.0874 0.7803 1.1891 0.037 Uiso 1 1 calc R U . . .
C155 C -0.06685(15) 0.73411(16) 1.11921(8) 0.0292(5) Uani 1 1 d . . . . .
H155 H -0.0477 0.6918 1.1331 0.035 Uiso 1 1 calc R U . . .
C156 C -0.07036(13) 0.74348(14) 1.06535(8) 0.0229(4) Uani 1 1 d . . . . .
H156 H -0.0532 0.7080 1.0427 0.027 Uiso 1 1 calc R U . . .
N11 N -0.06311(10) 0.89694(11) 0.96096(6) 0.0139(3) Uani 1 1 d . . . . .
N12 N -0.08143(10) 0.88019(11) 0.90897(6) 0.0143(3) Uani 1 1 d . . . . .
B1 B 0.0000 1.0000 0.98135(14) 0.0135(7) Uani 1 3 d S T P . .
H1 H 0.0000 1.0000 1.0203 0.016 Uiso 1 3 calc R U P . .

loop_
_atom_site_aniso_label
_atom_site_aniso_U_11
_atom_site_aniso_U_22
_atom_site_aniso_U_33
_atom_site_aniso_U_23
_atom_site_aniso_U_13
_atom_site_aniso_U_12
Cu1 0.02363(17) 0.02363(17) 0.0119(2) 0.000 0.000 0.01182(8)
C1 0.033(5) 0.032(7) 0.010(4) -0.007(5) -0.008(3) 0.021(5)
C2 0.030(7) 0.038(9) 0.014(4) -0.003(5) 0.000(5) 0.020(6)
C13 0.0125(8) 0.0156(8) 0.0202(9) -0.0026(7) 0.0002(7) 0.0078(7)
C14 0.0173(8) 0.0142(8) 0.0222(9) 0.0008(7) 0.0006(7) 0.0072(7)
C15 0.0137(8) 0.0160(8) 0.0195(9) 0.0030(7) 0.0014(6) 0.0076(7)
C131 0.0143(8) 0.0143(8) 0.0178(8) -0.0005(7) 0.0018(6) 0.0049(6)
C132 0.0182(9) 0.0196(9) 0.0236(8) -0.0048(7) -0.0019(7) 0.0104(7)
C133 0.0210(9) 0.0283(10) 0.0220(9) -0.0011(7) -0.0026(7) 0.0119(8)
C134 0.0225(9) 0.0192(9) 0.0166(8) -0.0024(7) 0.0008(7) 0.0026(7)
C135 0.0312(10) 0.0154(9) 0.0224(9) -0.0027(7) 0.0024(8) 0.0091(8)
C136 0.0246(9) 0.0158(9) 0.0220(9) -0.0004(8) 0.0004(7) 0.0113(7)
C151 0.0138(8) 0.0182(9) 0.0185(9) 0.0050(7) 0.0008(6) 0.0062(7)
C152 0.0198(9) 0.0188(9) 0.0196(9) 0.0039(7) 0.0014(7) 0.0077(7)
C153 0.0299(11) 0.0267(10) 0.0189(9) 0.0030(8) 0.0034(8) 0.0097(9)
C154 0.0275(10) 0.0348(12) 0.0196(10) 0.0091(9) -0.0017(8) 0.0081(9)
C155 0.0245(10) 0.0327(11) 0.0301(11) 0.0129(9) -0.0010(8) 0.0142(9)
C156 0.0187(9) 0.0232(9) 0.0272(10) 0.0075(7) 0.0023(7) 0.0107(8)
N11 0.0144(7) 0.0143(7) 0.0127(7) 0.0002(6) -0.0003(5) 0.0068(6)
N12 0.0144(7) 0.0155(7) 0.0140(7) -0.0015(6) -0.0002(6) 0.0082(6)
B1 0.0135(10) 0.0135(10) 0.0134(17) 0.000 0.000 0.0067(5)

loop_
_atom_type_symbol
_atom_type_description
_atom_type_scat_dispersion_real
_atom_type_scat_dispersion_imag
_atom_type_scat_source
C C 0.0181 0.0091 'International Tables Vol C Tables 4.2.6.8 and 6.1.1.4'
H H 0.0000 0.0000 'International Tables Vol C Tables 4.2.6.8 and 6.1.1.4'
B B 0.0090 0.0039 'International Tables Vol C Tables 4.2.6.8 and 6.1.1.4'
N N 0.0311 0.0180 'International Tables Vol C Tables 4.2.6.8 and 6.1.1.4'
Cu Cu -1.9646 0.5888 'International Tables Vol C Tables 4.2.6.8 and 6.1.1.4'

loop_
_geom_angle_atom_site_label_1
_geom_angle_atom_site_label_2
_geom_angle_atom_site_label_3
_geom_angle
_geom_angle_site_symmetry_1
_geom_angle_site_symmetry_3
C2 Cu1 C1 39.8(5) . .
C2 Cu1 N12 114.2(6) . 2_675
C1 Cu1 N12 145.7(7) . 2_675
C2 Cu1 N12 144.3(7) . 3_465
C1 Cu1 N12 106.2(5) . 3_465
N12 Cu1 N12 90.05(6) 2_675 3_465
C2 Cu1 N12 114.5(6) . .
C1 Cu1 N12 119.2(7) . .
N12 Cu1 N12 90.05(6) 2_675 .
N12 Cu1 N12 90.05(6) 3_465 .
C2 C1 Cu1 69(2) . .
C2 C1 H11 132(5) . .
Cu1 C1 H11 105(5) . .
C2 C1 H12 115(5) . .
Cu1 C1 H12 104(6) . .
H11 C1 H12 112(5) . .
C1 C2 Cu1 71(2) . .
C1 C2 H21 128(6) . .
Cu1 C2 H21 109(6) . .
C1 C2 H22 121(6) . .
Cu1 C2 H22 93(6) . .
H21 C2 H22 111(5) . .
N12 C13 C14 110.25(15) . .
N12 C13 C131 122.17(16) . .
C14 C13 C131 127.42(16) . .
C15 C14 C13 105.35(16) . .
C15 C14 H14 127.3 . .
C13 C14 H14 127.3 . .
N11 C15 C14 107.75(17) . .
N11 C15 C151 124.04(17) . .
C14 C15 C151 128.21(17) . .
C136 C131 C132 119.17(17) . .
C136 C131 C13 120.48(17) . .
C132 C131 C13 120.24(16) . .
C133 C132 C131 120.42(17) . .
C133 C132 H132 119.8 . .
C131 C132 H132 119.8 . .
C134 C133 C132 120.06(19) . .
C134 C133 H133 120.0 . .
C132 C133 H133 120.0 . .
C133 C134 C135 120.18(18) . .
C133 C134 H134 119.9 . .
C135 C134 H134 119.9 . .
C134 C135 C136 120.07(17) . .
C134 C135 H135 120.0 . .
C136 C135 H135 120.0 . .
C131 C136 C135 120.10(18) . .
C131 C136 H136 119.9 . .
C135 C136 H136 119.9 . .
C152 C151 C156 119.05(19) . .
C152 C151 C15 121.99(17) . .
C156 C151 C15 118.94(18) . .
C153 C152 C151 120.34(19) . .
C153 C152 H152 119.8 . .
C151 C152 H152 119.8 . .
C154 C153 C152 120.3(2) . .
C154 C153 H153 119.9 . .
C152 C153 H153 119.9 . .
C153 C154 C155 119.9(2) . .
C153 C154 H154 120.1 . .
C155 C154 H154 120.1 . .
C154 C155 C156 120.43(19) . .
C154 C155 H155 119.8 . .
C156 C155 H155 119.8 . .
C155 C156 C151 120.00(19) . .
C155 C156 H156 120.0 . .
C151 C156 H156 120.0 . .
C15 N11 N12 110.02(15) . .
C15 N11 B1 129.53(19) . .
N12 N11 B1 120.38(18) . .
C13 N12 N11 106.62(15) . .
C13 N12 Cu1 137.76(12) . .
N11 N12 Cu1 114.03(11) . .
N11 B1 N11 109.15(14) 2_675 3_465
N11 B1 N11 109.15(14) 2_675 .
N11 B1 N11 109.15(14) 3_465 .
N11 B1 H1 109.8 2_675 .
N11 B1 H1 109.8 3_465 .
N11 B1 H1 109.8 . .

loop_
_geom_bond_atom_site_label_1
_geom_bond_atom_site_label_2
_geom_bond_distance
_geom_bond_site_symmetry_2
Cu1 C2 2.02(3) .
Cu1 C1 2.05(3) .
Cu1 N12 2.0959(16) 2_675
Cu1 N12 2.0959(16) 3_465
Cu1 N12 2.0959(16) .
C1 C2 1.381(18) .
C1 H11 0.98(4) .
C1 H12 0.94(4) .
C2 H21 0.96(4) .
C2 H22 0.97(4) .
C13 N12 1.343(2) .
C13 C14 1.400(3) .
C13 C131 1.476(2) .
C14 C15 1.384(3) .
C14 H14 0.9500 .
C15 N11 1.361(2) .
C15 C151 1.475(3) .
C131 C136 1.391(3) .
C131 C132 1.395(3) .
C132 C133 1.386(3) .
C132 H132 0.9500 .
C133 C134 1.381(3) .
C133 H133 0.9500 .
C134 C135 1.382(3) .
C134 H134 0.9500 .
C135 C136 1.394(3) .
C135 H135 0.9500 .
C136 H136 0.9500 .
C151 C152 1.395(3) .
C151 C156 1.400(3) .
C152 C153 1.393(3) .
C152 H152 0.9500 .
C153 C154 1.383(3) .
C153 H153 0.9500 .
C154 C155 1.384(3) .
C154 H154 0.9500 .
C155 C156 1.394(3) .
C155 H155 0.9500 .
C156 H156 0.9500 .
N11 N12 1.364(2) .
N11 B1 1.545(2) .
B1 N11 1.545(2) 2_675
B1 N11 1.545(2) 3_465
B1 H1 1.0000 .

loop_
_geom_torsion_atom_site_label_1
_geom_torsion_atom_site_label_2
_geom_torsion_atom_site_label_3
_geom_torsion_atom_site_label_4
_geom_torsion
_geom_torsion_site_symmetry_4
N12 C13 C14 C15 1.5(2) .
C131 C13 C14 C15 -174.01(17) .
C13 C14 C15 N11 -1.20(19) .
C13 C14 C15 C151 178.04(17) .
N12 C13 C131 C136 129.95(19) .
C14 C13 C131 C136 -55.0(3) .
N12 C13 C131 C132 -53.7(2) .
C14 C13 C131 C132 121.3(2) .
C136 C131 C132 C133 0.2(3) .
C13 C131 C132 C133 -176.17(17) .
C131 C132 C133 C134 -0.2(3) .
C132 C133 C134 C135 -0.1(3) .
C133 C134 C135 C136 0.3(3) .
C132 C131 C136 C135 0.0(3) .
C13 C131 C136 C135 176.37(17) .
C134 C135 C136 C131 -0.2(3) .
N11 C15 C151 C152 52.0(3) .
C14 C15 C151 C152 -127.2(2) .
N11 C15 C151 C156 -129.92(19) .
C14 C15 C151 C156 50.9(3) .
C156 C151 C152 C153 1.6(3) .
C15 C151 C152 C153 179.68(18) .
C151 C152 C153 C154 -0.9(3) .
C152 C153 C154 C155 -0.5(3) .
C153 C154 C155 C156 1.2(3) .
C154 C155 C156 C151 -0.5(3) .
C152 C151 C156 C155 -0.9(3) .
C15 C151 C156 C155 -179.05(18) .
C14 C15 N11 N12 0.50(19) .
C151 C15 N11 N12 -178.79(15) .
C14 C15 N11 B1 -176.47(13) .
C151 C15 N11 B1 4.2(3) .
C14 C13 N12 N11 -1.24(19) .
C131 C13 N12 N11 174.58(15) .
C14 C13 N12 Cu1 162.66(14) .
C131 C13 N12 Cu1 -21.5(3) .
C15 N11 N12 C13 0.45(18) .
B1 N11 N12 C13 177.74(12) .
C15 N11 N12 Cu1 -167.77(11) .
B1 N11 N12 Cu1 9.52(16) .
C15 N11 B1 N11 110.8(3) 2_675
N12 N11 B1 N11 -65.91(19) 2_675
C15 N11 B1 N11 -130.0(2) 3_465
N12 N11 B1 N11 53.3(2) 3_465
